data_7218219
loop_
_publ_author_name
'Pfeiffer, Constance R.'
'Fowler, Drew A.'
'Teat, Simon'
'Atwood, Jerry L.'

_publ_section_title
;
 Cocrystallization of pyrogallol[4]arenes with 1-(2-pyridylazo)-2-naphthol
;
_journal_issue 47
_journal_name_full CrystEngComm
_journal_page_first 10760
_journal_paper_doi 10.1039/C4CE01768D
_journal_volume 16
_journal_year 2014
_chemical_formula_moiety 'C40 H48 O12, 2(C15 H11 O1 N3), 1.5(H2 O1), 1.5(C1 H4 O1)'
_chemical_formula_sum 'C71.5 H79 N6 O17'
_chemical_formula_weight 1294.41
_chemical_name_common 'C-propylpyrogallol[4]arene with 1-(2-pyridylazo)-2-napthol'
_space_group_IT_number 2
_symmetry_cell_setting triclinic
_symmetry_Int_Tables_number 2
_symmetry_space_group_name_Hall '-P 1'
_symmetry_space_group_name_H-M 'P -1'
_atom_sites_solution_hydrogens geom
_atom_sites_solution_primary direct
_atom_sites_solution_secondary difmap
_audit_creation_method SHELXL-97
_cell_angle_alpha 110.506(4)
_cell_angle_beta 94.181(4)
_cell_angle_gamma 110.339(3)
_cell_formula_units_Z 2
_cell_length_a 12.453(3)
_cell_length_b 15.858(3)
_cell_length_c 19.087(6)
_cell_measurement_reflns_used 5824
_cell_measurement_temperature 173(2)
_cell_measurement_theta_max 22.2
_cell_measurement_theta_min 2.3
_cell_volume 3228.0(14)
_computing_cell_refinement 'APEX2 (Bruker AXS, 2008)'
_computing_data_collection 'APEX2 (Bruker AXS, 2008)'
_computing_data_reduction 'APEX2 (Bruker AXS, 2008)'
_computing_molecular_graphics 'X-SEED, Barbour, 2001'
_computing_publication_material 'CIFTAB (Sheldrick, 2013)'
_computing_structure_refinement 'SHELXL-1997 (Sheldrick, 1997)'
_computing_structure_solution 'SHELXS-1997 (Sheldrick, 1997)'
_diffrn_ambient_temperature 173(2)
_diffrn_measured_fraction_theta_full 0.990
_diffrn_measured_fraction_theta_max 0.990
_diffrn_measurement_device_type 'Bruker APEXII CCD area detector'
_diffrn_measurement_method 'omega scans'
_diffrn_radiation_monochromator graphite
_diffrn_radiation_type MoK\a
_diffrn_radiation_wavelength 0.71073
_diffrn_reflns_av_R_equivalents 0.0375
_diffrn_reflns_av_sigmaI/netI 0.0527
_diffrn_reflns_limit_h_max 15
_diffrn_reflns_limit_h_min -16
_diffrn_reflns_limit_k_max 20
_diffrn_reflns_limit_k_min -20
_diffrn_reflns_limit_l_max 24
_diffrn_reflns_limit_l_min -24
_diffrn_reflns_number 37598
_diffrn_reflns_theta_full 27.20
_diffrn_reflns_theta_max 27.20
_diffrn_reflns_theta_min 1.48
_diffrn_source 'fine-focus sealed tube'
_diffrn_standards_decay_% 0.0
_exptl_absorpt_coefficient_mu 0.096
_exptl_absorpt_correction_T_max 0.99
_exptl_absorpt_correction_T_min 0.89
_exptl_absorpt_correction_type multi-scan
_exptl_absorpt_process_details
;
 Data were corrected for decay and absorption using the program SADABS 
 (Sheldrick, G. M. (2003). SADABS. Version 2.10. University of
 G\"ottingen, Germany).
;
_exptl_crystal_colour orange
_exptl_crystal_density_diffrn 1.332
_exptl_crystal_density_method 'not measured'
_exptl_crystal_description plate
_exptl_crystal_F_000 1372
_exptl_crystal_size_max 0.12
_exptl_crystal_size_mid 0.09
_exptl_crystal_size_min 0.01
_refine_diff_density_max 0.671
_refine_diff_density_min -0.467
_refine_diff_density_rms 0.058
_refine_ls_extinction_method none
_refine_ls_goodness_of_fit_ref 1.067
_refine_ls_hydrogen_treatment mixed
_refine_ls_matrix_type full
_refine_ls_number_parameters 913
_refine_ls_number_reflns 14230
_refine_ls_number_restraints 49
_refine_ls_restrained_S_all 1.071
_refine_ls_R_factor_all 0.1131
_refine_ls_R_factor_gt 0.0677
_refine_ls_shift/su_max 0.001
_refine_ls_shift/su_mean 0.000
_refine_ls_structure_factor_coef Fsqd
_refine_ls_weighting_details 'calc w=1/[\s^2^(Fo^2^)+(0.0951P)^2^+1.3324P] where P=(Fo^2^+2Fc^2^)/3'
_refine_ls_weighting_scheme calc
_refine_ls_wR_factor_gt 0.1782
_refine_ls_wR_factor_ref 0.2070
_reflns_number_gt 8571
_reflns_number_total 14230
_reflns_threshold_expression >2sigma(I)
_cod_data_source_file c4ce01768d1.cif
_cod_data_source_block 2cp55e4
_cod_depositor_comments 'Adding full bibliography for 7218212--7218223.cif.'
_cod_original_cell_volume 3228.1(14)
_cod_original_formula_sum 'C71.50 H79 N6 O17'
_cod_database_code 7218219

loop_
_symmetry_equiv_pos_as_xyz
'x, y, z'
'-x, -y, -z'

loop_
_atom_site_label
_atom_site_type_symbol
_atom_site_fract_x
_atom_site_fract_y
_atom_site_fract_z
_atom_site_U_iso_or_equiv
_atom_site_adp_type
_atom_site_occupancy
_atom_site_symmetry_multiplicity
_atom_site_calc_flag
_atom_site_refinement_flags
_atom_site_disorder_assembly
_atom_site_disorder_group
O6 O 0.90331(15) 0.29165(13) 0.35466(10) 0.0346(4) Uani 1 1 d . . .
H6 H 0.9374 0.3320 0.3999 0.041 Uiso 1 1 calc R . .
O4 O 0.70448(16) 0.50514(13) 0.39842(10) 0.0336(4) Uani 1 1 d . . .
H4 H 0.6447 0.5104 0.3804 0.040 Uiso 1 1 calc R . .
O3 O 0.49200(16) 0.52328(12) 0.37379(10) 0.0341(4) Uani 1 1 d . . .
H3 H 0.4636 0.5581 0.4041 0.041 Uiso 1 1 calc R . .
O1W O 1.04858(18) 0.35788(15) 0.49051(13) 0.0374(5) Uani 1 1 d . . .
O5 O 0.86698(16) 0.44457(13) 0.44845(10) 0.0350(4) Uani 1 1 d . . .
H5 H 0.8810 0.5047 0.4643 0.042 Uiso 1 1 calc R . .
C7 C 0.5361(2) 0.38289(18) 0.24890(14) 0.0277(5) Uani 1 1 d . . .
H7 H 0.5643 0.4553 0.2635 0.033 Uiso 1 1 calc R . .
O7 O 0.92959(16) 0.11958(14) 0.29607(12) 0.0441(5) Uani 1 1 d . . .
H7A H 0.9468 0.1801 0.3185 0.053 Uiso 1 1 calc R . .
C9 C 0.8001(2) 0.39707(18) 0.37539(14) 0.0285(5) Uani 1 1 d . . .
O2 O 0.33494(17) 0.47351(14) 0.45638(11) 0.0401(5) Uani 1 1 d . . .
H2 H 0.3028 0.4518 0.4872 0.048 Uiso 1 1 calc R . .
O10 O 0.4559(2) -0.06241(15) 0.40269(11) 0.0488(5) Uani 1 1 d . . .
H10 H 0.4867 -0.0923 0.3705 0.059 Uiso 1 1 calc R . .
O1 O 0.19937(18) 0.27885(14) 0.42461(12) 0.0425(5) Uani 1 1 d . . .
H1 H 0.1851 0.2218 0.4217 0.051 Uiso 1 1 calc R . .
C12 C 0.6602(2) 0.28134(18) 0.23003(14) 0.0278(5) Uani 1 1 d . . .
H12 H 0.6111 0.2410 0.1803 0.033 Uiso 1 1 calc R . .
C10 C 0.8178(2) 0.31593(18) 0.32803(14) 0.0277(5) Uani 1 1 d . . .
O9 O 0.60826(19) -0.13007(15) 0.32267(11) 0.0467(5) Uani 1 1 d . . .
H9 H 0.6513 -0.1120 0.3657 0.056 Uiso 1 1 d . . .
C2 C 0.3427(2) 0.39819(19) 0.39656(14) 0.0300(6) Uani 1 1 d . . .
C8 C 0.7127(2) 0.42132(18) 0.34842(14) 0.0280(5) Uani 1 1 d . . .
C13 C 0.6400(2) 0.36283(18) 0.27560(14) 0.0269(5) Uani 1 1 d . . .
C11 C 0.7487(2) 0.25682(18) 0.25427(14) 0.0271(5) Uani 1 1 d . . .
C4 C 0.4399(2) 0.35446(18) 0.29236(14) 0.0268(5) Uani 1 1 d . . .
C14 C 0.7701(2) 0.16697(18) 0.20591(14) 0.0294(6) Uani 1 1 d . . .
H14 H 0.8569 0.1883 0.2110 0.035 Uiso 1 1 calc R . .
C19 C 0.6110(2) 0.03421(18) 0.22869(14) 0.0295(6) Uani 1 1 d . . .
H19 H 0.5561 0.0486 0.2029 0.035 Uiso 1 1 calc R . .
C3 C 0.4229(2) 0.42571(18) 0.35337(14) 0.0286(5) Uani 1 1 d . . .
C21 C 0.4370(2) -0.09842(19) 0.23978(15) 0.0328(6) Uani 1 1 d . . .
H21 H 0.4268 -0.1553 0.2539 0.039 Uiso 1 1 calc R . .
C1 C 0.2747(2) 0.29969(19) 0.37752(15) 0.0311(6) Uani 1 1 d . . .
C28 C 0.2034(2) 0.1185(2) 0.28771(16) 0.0380(6) Uani 1 1 d . . .
H28 H 0.1373 0.1168 0.3147 0.046 Uiso 1 1 calc R . .
C16 C 0.7697(3) -0.0044(2) 0.30631(16) 0.0384(7) Uani 1 1 d . . .
C5 C 0.3694(2) 0.25659(19) 0.27450(14) 0.0285(5) Uani 1 1 d . . .
H13 H 0.3800 0.2075 0.2331 0.034 Uiso 1 1 calc R . .
C26 C 0.3179(2) 0.00816(18) 0.26700(15) 0.0331(6) Uani 1 1 d . . .
H26 H 0.3115 0.0017 0.2153 0.040 Uiso 1 1 calc R . .
O8 O 0.8477(2) -0.02433(16) 0.34615(13) 0.0539(6) Uani 1 1 d . . .
H8 H 0.9137 0.0229 0.3613 0.065 Uiso 1 1 calc R . .
C29 C 0.4883(2) 0.3323(2) 0.16226(15) 0.0344(6) Uani 1 1 d . . .
H29A H 0.5546 0.3476 0.1367 0.041 Uiso 1 1 calc R . .
H29B H 0.4539 0.2604 0.1473 0.041 Uiso 1 1 calc R . .
C18 C 0.5683(2) -0.04029(18) 0.25442(14) 0.0312(6) Uani 1 1 d . . .
C20 C 0.7301(2) 0.08883(18) 0.23872(15) 0.0302(6) Uani 1 1 d . . .
C6 C 0.2842(2) 0.22678(19) 0.31408(15) 0.0309(6) Uani 1 1 d . . .
C32 C 0.7145(2) 0.1248(2) 0.12018(15) 0.0345(6) Uani 1 1 d . . .
H32A H 0.6280 0.0989 0.1131 0.041 Uiso 1 1 calc R . .
H32B H 0.7387 0.1784 0.1019 0.041 Uiso 1 1 calc R . .
C17 C 0.6502(3) -0.05889(19) 0.29427(15) 0.0367(6) Uani 1 1 d . . .
C15 C 0.8086(2) 0.06893(19) 0.27910(15) 0.0336(6) Uani 1 1 d . . .
C27 C 0.3808(2) -0.03781(18) 0.29214(15) 0.0326(6) Uani 1 1 d . . .
C35 C 0.3782(2) -0.14145(19) 0.15438(15) 0.0352(6) Uani 1 1 d . . .
H35A H 0.2924 -0.1755 0.1476 0.042 Uiso 1 1 calc R . .
H35B H 0.3919 -0.0872 0.1372 0.042 Uiso 1 1 calc R . .
O12 O 0.2202(3) 0.12071(19) 0.43668(15) 0.0698(8) Uani 1 1 d . . .
H12A H 0.2263 0.1144 0.4785 0.084 Uiso 1 1 calc R . .
C22 C 0.3924(3) -0.0258(2) 0.36852(16) 0.0397(7) Uani 1 1 d . . .
O11 O 0.3468(3) 0.03878(19) 0.49197(13) 0.0698(8) Uani 1 1 d . . .
H11 H 0.3906 0.0129 0.5026 0.084 Uiso 1 1 calc R . .
C25 C 0.2645(2) 0.06275(19) 0.31360(16) 0.0354(6) Uani 1 1 d . . .
C33 C 0.7486(3) 0.0429(2) 0.07120(17) 0.0458(7) Uani 1 1 d . . .
H33A H 0.8348 0.0693 0.0766 0.055 Uiso 1 1 calc R . .
H33B H 0.7271 -0.0098 0.0905 0.055 Uiso 1 1 calc R . .
C38 C 0.1479(2) 0.0738(2) 0.20145(17) 0.0432(7) Uani 1 1 d . . .
H38A H 0.1160 0.1181 0.1906 0.052 Uiso 1 1 calc R . .
H38B H 0.2104 0.0710 0.1726 0.052 Uiso 1 1 calc R . .
C36 C 0.4244(3) -0.2135(2) 0.10441(16) 0.0415(7) Uani 1 1 d . . .
H36A H 0.5105 -0.1800 0.1121 0.050 Uiso 1 1 calc R . .
H36B H 0.4089 -0.2686 0.1207 0.050 Uiso 1 1 calc R . .
C23 C 0.3383(3) 0.0266(2) 0.41612(17) 0.0492(8) Uani 1 1 d . . .
C30 C 0.3959(3) 0.3615(2) 0.13285(17) 0.0447(7) Uani 1 1 d . . .
H30A H 0.3364 0.3579 0.1646 0.054 Uiso 1 1 calc R . .
H30B H 0.4336 0.4304 0.1383 0.054 Uiso 1 1 calc R . .
C24 C 0.2742(3) 0.0688(2) 0.38871(18) 0.0483(8) Uani 1 1 d . . .
C39 C 0.0505(3) -0.0283(2) 0.1716(2) 0.0563(9) Uani 1 1 d . . .
H39A H -0.0112 -0.0269 0.2014 0.068 Uiso 1 1 calc R . .
H39B H 0.0827 -0.0741 0.1795 0.068 Uiso 1 1 calc R . .
C31 C 0.3353(3) 0.2961(3) 0.04965(19) 0.0656(10) Uani 1 1 d . . .
H31A H 0.3940 0.2985 0.0180 0.098 Uiso 1 1 calc R . .
H31B H 0.2789 0.3192 0.0327 0.098 Uiso 1 1 calc R . .
H31C H 0.2939 0.2285 0.0444 0.098 Uiso 1 1 calc R . .
C34 C 0.6895(4) -0.0005(3) -0.01278(19) 0.0682(11) Uani 1 1 d . . .
H34A H 0.6041 -0.0277 -0.0186 0.102 Uiso 1 1 calc R . .
H34B H 0.7138 -0.0529 -0.0414 0.102 Uiso 1 1 calc R . .
H34C H 0.7124 0.0508 -0.0327 0.102 Uiso 1 1 calc R . .
C40 C -0.0040(3) -0.0660(3) 0.0870(2) 0.0741(12) Uani 1 1 d . . .
H40A H -0.0304 -0.0184 0.0782 0.111 Uiso 1 1 calc R . .
H40B H -0.0713 -0.1290 0.0714 0.111 Uiso 1 1 calc R . .
H40C H 0.0545 -0.0751 0.0567 0.111 Uiso 1 1 calc R . .
O13 O 0.9616(2) 0.61881(16) 0.36098(12) 0.0532(6) Uani 1 1 d . . .
C50 C 0.9471(2) 0.4930(2) 0.24279(16) 0.0355(6) Uani 1 1 d . . .
N1 N 0.8694(2) 0.50406(18) 0.20040(14) 0.0404(6) Uani 1 1 d U . .
C49 C 0.9882(2) 0.4167(2) 0.20252(16) 0.0342(6) Uani 1 1 d . . .
N2 N 0.8272(2) 0.5704(2) 0.23230(16) 0.0510(7) Uani 1 1 d U . .
H17 H 0.8485 0.6053 0.2821 0.061 Uiso 1 1 calc R . .
C44 C 1.0704(2) 0.4002(2) 0.24472(16) 0.0376(6) Uani 1 1 d . . .
C41 C 0.9945(3) 0.5517(2) 0.32556(17) 0.0402(7) Uani 1 1 d . . .
C45 C 1.1087(3) 0.3266(2) 0.20684(19) 0.0467(8) Uani 1 1 d . . .
H45 H 1.1640 0.3149 0.2351 0.056 Uiso 1 1 calc R . .
C42 C 1.0777(3) 0.5298(2) 0.36437(17) 0.0438(7) Uani 1 1 d . . .
H42 H 1.1083 0.5660 0.4180 0.053 Uiso 1 1 calc R . .
C47 C 0.9871(3) 0.2876(2) 0.08783(18) 0.0468(7) Uani 1 1 d . . .
H47 H 0.9587 0.2490 0.0343 0.056 Uiso 1 1 calc R . .
C48 C 0.9476(3) 0.3599(2) 0.12376(17) 0.0413(7) Uani 1 1 d . . .
H48 H 0.8926 0.3709 0.0947 0.050 Uiso 1 1 calc R . .
C43 C 1.1129(2) 0.4590(2) 0.32601(18) 0.0426(7) Uani 1 1 d . . .
H43 H 1.1685 0.4470 0.3537 0.051 Uiso 1 1 calc R . .
C46 C 1.0675(3) 0.2710(2) 0.1294(2) 0.0500(8) Uani 1 1 d . . .
H46 H 1.0943 0.2213 0.1044 0.060 Uiso 1 1 calc R . .
C52 C 0.7116(3) 0.5319(3) 0.1090(2) 0.0603(9) Uani 1 1 d U . .
H52 H 0.7373 0.4817 0.0833 0.072 Uiso 1 1 calc R . .
C51 C 0.7488(3) 0.5846(3) 0.1865(2) 0.0593(9) Uani 1 1 d U . .
N3 N 0.7119(4) 0.6531(3) 0.2238(2) 0.0940(12) Uani 1 1 d U . .
C53 C 0.6359(4) 0.5537(4) 0.0694(3) 0.0803(13) Uani 1 1 d U . .
H53 H 0.6114 0.5200 0.0152 0.096 Uiso 1 1 calc R . .
C54 C 0.5958(5) 0.6226(4) 0.1066(3) 0.0983(16) Uani 1 1 d U . .
H54 H 0.5417 0.6367 0.0797 0.118 Uiso 1 1 calc R . .
C55 C 0.6355(5) 0.6703(4) 0.1830(4) 0.1108(19) Uani 1 1 d U . .
H55 H 0.6080 0.7189 0.2097 0.133 Uiso 1 1 calc R . .
N6 N 0.4356(2) 0.67930(17) 0.47008(14) 0.0421(6) Uani 1 1 d . . .
N4 N 0.2739(3) 0.69701(18) 0.32360(14) 0.0515(7) Uani 1 1 d . . .
C67 C 0.3267(3) 0.7813(2) 0.48400(17) 0.0431(7) Uani 1 1 d . . .
H67 H 0.2812 0.8052 0.4602 0.052 Uiso 1 1 calc R . .
C66 C 0.3710(3) 0.7155(2) 0.44112(16) 0.0382(7) Uani 1 1 d . . .
C70 C 0.4570(3) 0.7090(2) 0.54666(18) 0.0433(7) Uani 1 1 d . . .
H70 H 0.5017 0.6833 0.5690 0.052 Uiso 1 1 calc R . .
N5 N 0.3500(2) 0.67955(18) 0.36070(14) 0.0492(7) Uani 1 1 d . . .
H5A H 0.3879 0.6455 0.3356 0.059 Uiso 1 1 calc R . .
C69 C 0.4184(2) 0.7738(2) 0.59453(16) 0.0395(7) Uani 1 1 d . . .
H69 H 0.4371 0.7931 0.6485 0.047 Uiso 1 1 calc R . .
C68 C 0.3516(3) 0.8105(2) 0.56256(17) 0.0424(7) Uani 1 1 d . . .
H68 H 0.3232 0.8553 0.5944 0.051 Uiso 1 1 calc R . .
C65 C 0.2478(3) 0.6537(3) 0.24732(19) 0.0635(11) Uani 1 1 d . . .
C59 C 0.1255(5) 0.6267(4) 0.1273(3) 0.0938(18) Uani 1 1 d . . .
O14 O 0.3756(4) 0.5696(2) 0.23515(18) 0.0967(11) Uani 1 1 d . . .
C56 C 0.3002(5) 0.5863(3) 0.2037(2) 0.0713(13) Uani 1 1 d . . .
C64 C 0.1643(4) 0.6739(3) 0.2090(2) 0.0708(12) Uani 1 1 d . . .
C63 C 0.1144(4) 0.7380(3) 0.2472(3) 0.0810(15) Uani 1 1 d . . .
H63 H 0.1388 0.7700 0.3015 0.097 Uiso 1 1 calc R . .
C61 C -0.0047(5) 0.7096(5) 0.1294(4) 0.121(3) Uani 1 1 d . . .
H61 H -0.0614 0.7209 0.1020 0.145 Uiso 1 1 calc R . .
C57 C 0.2536(6) 0.5390(4) 0.1217(3) 0.105(2) Uani 1 1 d . . .
H57 H 0.2799 0.4916 0.0913 0.127 Uiso 1 1 calc R . .
C62 C 0.0313(4) 0.7582(4) 0.2113(3) 0.109(2) Uani 1 1 d . . .
H62 H -0.0005 0.8025 0.2398 0.131 Uiso 1 1 calc R . .
C60 C 0.0446(6) 0.6462(5) 0.0911(4) 0.132(3) Uani 1 1 d . . .
H60 H 0.0209 0.6144 0.0368 0.159 Uiso 1 1 calc R . .
C58 C 0.1764(6) 0.5592(4) 0.0878(3) 0.105(2) Uani 1 1 d . . .
H58 H 0.1521 0.5273 0.0335 0.126 Uiso 1 1 calc R . .
O1M O 0.6792(5) 0.7249(4) 0.3927(3) 0.0659(14) Uani 0.50 1 d PU A 1
H1M H 0.6165 0.6855 0.3600 0.079 Uiso 0.50 1 calc PR A 1
C37 C 0.3686(3) -0.2538(3) 0.02040(18) 0.0606(9) Uani 1 1 d . . .
H37A H 0.2831 -0.2853 0.0127 0.091 Uiso 1 1 calc R . .
H37B H 0.3978 -0.3022 -0.0091 0.091 Uiso 1 1 calc R . .
H37C H 0.3885 -0.2001 0.0030 0.091 Uiso 1 1 calc R . .
O1M2 O 0.7439(4) 0.8172(3) 0.4036(3) 0.0410(11) Uani 0.50 1 d P B 2
H1W H 1.097(3) 0.331(3) 0.472(2) 0.073(12) Uiso 1 1 d . . .
H2W H 1.036(4) 0.350(3) 0.532(3) 0.081(14) Uiso 1 1 d . . .
C1M2 C 0.7511(6) 0.7866(5) 0.3620(4) 0.0347(14) Uani 0.50 1 d P A 1
H1M1 H 0.7389 0.8477 0.3775 0.052 Uiso 0.50 1 calc PR A 1
H1M2 H 0.7311 0.7535 0.3059 0.052 Uiso 0.50 1 calc PR A 1
H1M3 H 0.8336 0.8014 0.3811 0.052 Uiso 0.50 1 calc PR A 1
C2M C 1.0503(15) 0.8784(12) 0.4574(9) 0.128(6) Uani 0.50 1 d PDU C 1
H2M1 H 1.1151 0.9200 0.5026 0.192 Uiso 0.50 1 calc PR C 1
H2M2 H 1.0780 0.8825 0.4115 0.192 Uiso 0.50 1 calc PR C 1
H2M3 H 1.0220 0.8102 0.4524 0.192 Uiso 0.50 1 calc PR C 1
C3M C 0.9952(19) 0.8772(17) 0.4171(11) 0.169(8) Uani 0.50 1 d PDU D 2
H3M1 H 0.9580 0.9240 0.4246 0.254 Uiso 0.50 1 calc PR D 2
H3M2 H 0.9413 0.8127 0.3786 0.254 Uiso 0.50 1 calc PR D 2
H3M3 H 1.0676 0.9002 0.3996 0.254 Uiso 0.50 1 calc PR D 2
O2M O 0.9505(9) 0.9134(7) 0.4663(6) 0.152(4) Uani 0.50 1 d PDU C 1
H2M H 0.8873 0.8674 0.4380 0.182 Uiso 0.50 1 calc PR C 1
O3M O 1.025(2) 0.8686(18) 0.4944(12) 0.278(10) Uani 0.50 1 d PDU D 2
H3M H 0.9901 0.8949 0.5257 0.334 Uiso 0.50 1 calc PR D 2

loop_
_atom_site_aniso_label
_atom_site_aniso_U_11
_atom_site_aniso_U_22
_atom_site_aniso_U_33
_atom_site_aniso_U_23
_atom_site_aniso_U_13
_atom_site_aniso_U_12
O6 0.0336(10) 0.0316(10) 0.0321(10) 0.0032(8) -0.0002(8) 0.0168(8)
O4 0.0340(10) 0.0320(10) 0.0310(10) 0.0040(8) 0.0042(8) 0.0181(8)
O3 0.0369(10) 0.0265(9) 0.0340(10) 0.0042(8) 0.0102(8) 0.0150(8)
O1W 0.0369(11) 0.0399(11) 0.0340(11) 0.0080(9) 0.0048(9) 0.0214(9)
O5 0.0374(10) 0.0308(10) 0.0301(10) 0.0039(8) -0.0011(8) 0.0163(9)
C7 0.0281(13) 0.0288(13) 0.0258(13) 0.0082(11) 0.0068(10) 0.0136(11)
O7 0.0329(10) 0.0368(11) 0.0564(14) 0.0098(10) 0.0002(9) 0.0179(9)
C9 0.0250(12) 0.0274(13) 0.0259(13) 0.0055(10) 0.0021(10) 0.0082(10)
O2 0.0481(12) 0.0388(11) 0.0345(11) 0.0089(9) 0.0184(9) 0.0227(9)
O10 0.0797(16) 0.0400(12) 0.0339(11) 0.0199(10) 0.0138(11) 0.0267(11)
O1 0.0486(12) 0.0405(11) 0.0475(12) 0.0186(10) 0.0290(10) 0.0235(10)
C12 0.0268(13) 0.0277(13) 0.0247(13) 0.0072(10) 0.0060(10) 0.0093(10)
C10 0.0244(12) 0.0276(13) 0.0302(14) 0.0099(11) 0.0057(10) 0.0113(10)
O9 0.0603(13) 0.0400(11) 0.0390(12) 0.0205(10) -0.0011(10) 0.0168(10)
C2 0.0309(13) 0.0338(14) 0.0259(13) 0.0058(11) 0.0076(11) 0.0198(11)
C8 0.0292(13) 0.0267(13) 0.0280(13) 0.0088(11) 0.0109(11) 0.0124(11)
C13 0.0265(12) 0.0278(13) 0.0282(13) 0.0111(11) 0.0091(10) 0.0125(10)
C11 0.0266(12) 0.0256(12) 0.0278(13) 0.0087(10) 0.0090(10) 0.0102(10)
C4 0.0262(12) 0.0315(13) 0.0245(13) 0.0097(11) 0.0046(10) 0.0155(11)
C14 0.0282(13) 0.0283(13) 0.0309(14) 0.0078(11) 0.0078(11) 0.0143(11)
C19 0.0355(14) 0.0274(13) 0.0249(13) 0.0064(11) 0.0042(11) 0.0165(11)
C3 0.0272(13) 0.0313(13) 0.0272(13) 0.0093(11) 0.0026(10) 0.0148(11)
C21 0.0416(15) 0.0267(13) 0.0267(14) 0.0104(11) 0.0050(11) 0.0108(12)
C1 0.0294(13) 0.0380(15) 0.0307(14) 0.0130(12) 0.0117(11) 0.0189(12)
C28 0.0329(14) 0.0352(15) 0.0422(16) 0.0112(13) 0.0144(12) 0.0124(12)
C16 0.0428(16) 0.0357(15) 0.0348(16) 0.0084(12) -0.0025(12) 0.0213(13)
C5 0.0272(13) 0.0332(14) 0.0247(13) 0.0068(11) 0.0059(10) 0.0167(11)
C26 0.0327(14) 0.0281(13) 0.0279(14) 0.0086(11) 0.0075(11) 0.0027(11)
O8 0.0531(13) 0.0496(13) 0.0583(15) 0.0225(12) -0.0090(11) 0.0230(11)
C29 0.0360(15) 0.0361(15) 0.0301(14) 0.0116(12) 0.0088(12) 0.0146(12)
C18 0.0386(15) 0.0252(13) 0.0245(13) 0.0053(11) 0.0018(11) 0.0126(11)
C20 0.0321(14) 0.0257(13) 0.0294(14) 0.0052(11) 0.0046(11) 0.0139(11)
C6 0.0281(13) 0.0319(14) 0.0332(14) 0.0116(11) 0.0079(11) 0.0137(11)
C32 0.0392(15) 0.0339(14) 0.0321(14) 0.0102(12) 0.0133(12) 0.0184(12)
C17 0.0513(17) 0.0269(14) 0.0312(15) 0.0096(11) 0.0036(12) 0.0179(13)
C15 0.0309(14) 0.0288(14) 0.0353(15) 0.0047(11) 0.0017(11) 0.0147(11)
C27 0.0371(14) 0.0235(13) 0.0307(14) 0.0099(11) 0.0071(11) 0.0059(11)
C35 0.0387(15) 0.0305(14) 0.0302(14) 0.0092(12) 0.0045(12) 0.0106(12)
O12 0.121(2) 0.0665(16) 0.0619(16) 0.0408(14) 0.0646(17) 0.0590(16)
C22 0.0510(17) 0.0274(14) 0.0367(16) 0.0146(12) 0.0106(13) 0.0092(13)
O11 0.132(3) 0.0640(16) 0.0398(13) 0.0321(12) 0.0402(15) 0.0531(16)
C25 0.0359(15) 0.0278(14) 0.0382(16) 0.0114(12) 0.0133(12) 0.0089(11)
C33 0.061(2) 0.0412(17) 0.0387(17) 0.0109(14) 0.0185(15) 0.0283(15)
C38 0.0347(15) 0.0371(16) 0.0482(18) 0.0074(14) 0.0053(13) 0.0143(13)
C36 0.0451(17) 0.0386(16) 0.0331(15) 0.0076(13) 0.0055(13) 0.0154(13)
C23 0.080(2) 0.0369(16) 0.0383(17) 0.0208(14) 0.0276(16) 0.0237(16)
C30 0.0467(17) 0.0545(19) 0.0348(16) 0.0170(14) 0.0052(13) 0.0242(15)
C24 0.070(2) 0.0355(16) 0.0463(18) 0.0193(14) 0.0334(16) 0.0215(15)
C39 0.0430(18) 0.0400(18) 0.064(2) 0.0027(16) 0.0054(16) 0.0109(15)
C31 0.070(2) 0.086(3) 0.041(2) 0.0227(19) 0.0000(17) 0.036(2)
C34 0.097(3) 0.065(2) 0.0381(19) 0.0032(17) 0.0182(19) 0.044(2)
C40 0.062(2) 0.052(2) 0.077(3) -0.0009(19) -0.017(2) 0.0213(18)
O13 0.0740(16) 0.0467(13) 0.0443(13) 0.0183(10) 0.0226(11) 0.0283(12)
C50 0.0374(15) 0.0368(15) 0.0378(15) 0.0199(13) 0.0119(12) 0.0152(12)
N1 0.0442(14) 0.0418(14) 0.0465(15) 0.0234(12) 0.0144(12) 0.0235(12)
C49 0.0312(14) 0.0376(15) 0.0371(15) 0.0184(13) 0.0110(12) 0.0136(12)
N2 0.0637(17) 0.0524(16) 0.0527(16) 0.0247(14) 0.0199(14) 0.0361(14)
C44 0.0327(14) 0.0442(16) 0.0403(16) 0.0204(13) 0.0118(12) 0.0162(13)
C41 0.0476(17) 0.0376(16) 0.0373(16) 0.0173(13) 0.0173(13) 0.0152(13)
C45 0.0401(17) 0.058(2) 0.056(2) 0.0286(17) 0.0138(15) 0.0280(15)
C42 0.0433(17) 0.0451(17) 0.0342(16) 0.0159(14) 0.0073(13) 0.0080(14)
C47 0.0518(18) 0.0503(18) 0.0380(17) 0.0142(15) 0.0131(14) 0.0229(15)
C48 0.0420(16) 0.0473(17) 0.0396(17) 0.0189(14) 0.0085(13) 0.0220(14)
C43 0.0316(15) 0.0531(18) 0.0451(18) 0.0266(15) 0.0054(13) 0.0128(14)
C46 0.0485(18) 0.054(2) 0.057(2) 0.0213(17) 0.0199(16) 0.0316(16)
C52 0.056(2) 0.077(3) 0.075(2) 0.044(2) 0.0230(19) 0.041(2)
C51 0.067(2) 0.064(2) 0.076(2) 0.040(2) 0.0255(19) 0.045(2)
N3 0.122(3) 0.092(3) 0.098(3) 0.033(2) 0.022(2) 0.083(3)
C53 0.083(3) 0.122(4) 0.088(3) 0.067(3) 0.035(2) 0.071(3)
C54 0.108(4) 0.130(4) 0.115(4) 0.073(4) 0.034(3) 0.088(4)
C55 0.133(5) 0.106(4) 0.131(4) 0.044(4) 0.019(4) 0.096(4)
N6 0.0427(14) 0.0377(13) 0.0408(14) 0.0090(11) 0.0126(11) 0.0166(11)
N4 0.0664(18) 0.0359(14) 0.0338(14) 0.0154(12) 0.0072(13) -0.0008(13)
C67 0.0573(19) 0.0357(16) 0.0398(17) 0.0157(13) 0.0102(14) 0.0221(14)
C66 0.0444(16) 0.0289(14) 0.0318(15) 0.0084(12) 0.0122(13) 0.0070(12)
C70 0.0411(16) 0.0412(17) 0.0452(18) 0.0144(14) 0.0092(14) 0.0166(14)
N5 0.0649(18) 0.0410(15) 0.0330(14) 0.0105(12) 0.0155(13) 0.0147(13)
C69 0.0415(16) 0.0342(15) 0.0317(15) 0.0070(12) 0.0058(12) 0.0093(13)
C68 0.0558(19) 0.0349(15) 0.0373(16) 0.0116(13) 0.0145(14) 0.0210(14)
C65 0.078(3) 0.047(2) 0.0367(19) 0.0193(16) 0.0030(17) -0.0083(18)
C59 0.097(3) 0.070(3) 0.058(3) 0.042(3) -0.019(3) -0.039(3)
O14 0.134(3) 0.082(2) 0.058(2) 0.0113(17) 0.039(2) 0.039(2)
C56 0.105(3) 0.042(2) 0.0319(19) 0.0052(16) 0.025(2) -0.002(2)
C64 0.084(3) 0.045(2) 0.052(2) 0.0258(18) 0.001(2) -0.013(2)
C63 0.069(3) 0.071(3) 0.084(3) 0.061(3) -0.024(2) -0.015(2)
C61 0.102(4) 0.101(4) 0.124(6) 0.091(4) -0.048(4) -0.031(3)
C57 0.138(5) 0.074(3) 0.043(3) 0.010(2) 0.020(3) -0.013(3)
C62 0.099(4) 0.087(3) 0.114(4) 0.074(3) -0.035(3) -0.016(3)
C60 0.131(6) 0.095(4) 0.086(4) 0.061(4) -0.050(4) -0.061(4)
C58 0.132(5) 0.069(3) 0.037(2) 0.014(2) 0.005(3) -0.035(3)
O1M 0.070(3) 0.056(3) 0.047(3) 0.020(2) 0.014(2) -0.001(2)
C37 0.069(2) 0.067(2) 0.0342(18) 0.0063(16) 0.0062(16) 0.0290(19)
O1M2 0.055(3) 0.040(3) 0.045(3) 0.030(2) 0.015(3) 0.024(2)
C1M2 0.033(3) 0.041(4) 0.038(4) 0.023(3) 0.005(3) 0.016(3)
C2M 0.137(11) 0.087(8) 0.069(8) -0.029(6) 0.032(8) 0.000(7)
C3M 0.162(14) 0.252(17) 0.144(13) 0.113(12) 0.064(11) 0.100(12)
O2M 0.141(8) 0.135(7) 0.087(6) 0.055(5) -0.039(5) -0.046(6)
O3M 0.255(17) 0.216(15) 0.315(19) 0.092(14) -0.019(14) 0.072(12)

loop_
_atom_type_symbol
_atom_type_description
_atom_type_scat_dispersion_real
_atom_type_scat_dispersion_imag
_atom_type_scat_source
C C 0.0033 0.0016 'International Tables Vol C Tables 4.2.6.8 and 6.1.1.4'
H H 0.0000 0.0000 'International Tables Vol C Tables 4.2.6.8 and 6.1.1.4'
O O 0.0106 0.0060 'International Tables Vol C Tables 4.2.6.8 and 6.1.1.4'
N N 0.0061 0.0033 'International Tables Vol C Tables 4.2.6.8 and 6.1.1.4'

loop_
_geom_angle_atom_site_label_1
_geom_angle_atom_site_label_2
_geom_angle_atom_site_label_3
_geom_angle
C10 O6 H6 109.5
C8 O4 H4 109.5
C3 O3 H3 109.5
H1W O1W H2W 109(4)
C9 O5 H5 109.5
C29 C7 C13 113.4(2)
C29 C7 C4 111.5(2)
C13 C7 C4 109.3(2)
C29 C7 H7 107.5
C13 C7 H7 107.5
C4 C7 H7 107.5
C15 O7 H7A 109.5
O5 C9 C10 116.0(2)
O5 C9 C8 124.2(2)
C10 C9 C8 119.7(2)
C2 O2 H2 109.5
C22 O10 H10 109.5
C1 O1 H1 109.5
C11 C12 C13 123.0(2)
C11 C12 H12 118.5
C13 C12 H12 118.5
O6 C10 C9 119.7(2)
O6 C10 C11 118.8(2)
C9 C10 C11 121.5(2)
C17 O9 H9 109.4
O2 C2 C1 123.6(2)
O2 C2 C3 116.0(2)
C1 C2 C3 120.4(2)
O4 C8 C13 123.8(2)
O4 C8 C9 115.5(2)
C13 C8 C9 120.6(2)
C8 C13 C12 117.8(2)
C8 C13 C7 120.8(2)
C12 C13 C7 121.2(2)
C12 C11 C10 117.4(2)
C12 C11 C14 123.6(2)
C10 C11 C14 119.0(2)
C5 C4 C3 117.5(2)
C5 C4 C7 121.2(2)
C3 C4 C7 121.3(2)
C11 C14 C20 109.8(2)
C11 C14 C32 114.0(2)
C20 C14 C32 111.4(2)
C11 C14 H14 107.1
C20 C14 H14 107.1
C32 C14 H14 107.1
C18 C19 C20 123.5(2)
C18 C19 H19 118.3
C20 C19 H19 118.3
O3 C3 C2 120.0(2)
O3 C3 C4 119.4(2)
C2 C3 C4 120.5(2)
C18 C21 C27 110.9(2)
C18 C21 C35 111.6(2)
C27 C21 C35 113.7(2)
C18 C21 H21 106.8
C27 C21 H21 106.8
C35 C21 H21 106.8
O1 C1 C2 116.6(2)
O1 C1 C6 122.8(2)
C2 C1 C6 120.6(2)
C25 C28 C6 111.5(2)
C25 C28 C38 115.5(2)
C6 C28 C38 110.4(2)
C25 C28 H28 106.3
C6 C28 H28 106.3
C38 C28 H28 106.3
O8 C16 C15 121.2(3)
O8 C16 C17 118.6(3)
C15 C16 C17 120.2(2)
C4 C5 C6 123.4(2)
C4 C5 H13 118.3
C6 C5 H13 118.3
C25 C26 C27 123.5(3)
C25 C26 H26 118.2
C27 C26 H26 118.2
C16 O8 H8 109.5
C30 C29 C7 114.6(2)
C30 C29 H29A 108.6
C7 C29 H29A 108.6
C30 C29 H29B 108.6
C7 C29 H29B 108.6
H29A C29 H29B 107.6
C19 C18 C17 117.7(2)
C19 C18 C21 120.5(2)
C17 C18 C21 121.8(2)
C15 C20 C19 117.2(2)
C15 C20 C14 122.5(2)
C19 C20 C14 120.3(2)
C5 C6 C1 117.4(2)
C5 C6 C28 120.8(2)
C1 C6 C28 121.8(2)
C33 C32 C14 113.4(2)
C33 C32 H32A 108.9
C14 C32 H32A 108.9
C33 C32 H32B 108.9
C14 C32 H32B 108.9
H32A C32 H32B 107.7
O9 C17 C16 121.8(2)
O9 C17 C18 118.0(3)
C16 C17 C18 120.2(2)
O7 C15 C16 114.9(2)
O7 C15 C20 123.9(2)
C16 C15 C20 121.2(2)
C22 C27 C26 117.8(3)
C22 C27 C21 119.6(2)
C26 C27 C21 122.6(2)
C36 C35 C21 112.5(2)
C36 C35 H35A 109.1
C21 C35 H35A 109.1
C36 C35 H35B 109.1
C21 C35 H35B 109.1
H35A C35 H35B 107.8
C24 O12 H12A 109.5
O10 C22 C23 115.2(3)
O10 C22 C27 124.7(3)
C23 C22 C27 120.1(3)
C23 O11 H11 109.5
C26 C25 C24 116.3(3)
C26 C25 C28 123.4(2)
C24 C25 C28 120.2(2)
C34 C33 C32 112.8(3)
C34 C33 H33A 109.0
C32 C33 H33A 109.0
C34 C33 H33B 109.0
C32 C33 H33B 109.0
H33A C33 H33B 107.8
C39 C38 C28 115.0(3)
C39 C38 H38A 108.5
C28 C38 H38A 108.5
C39 C38 H38B 108.5
C28 C38 H38B 108.5
H38A C38 H38B 107.5
C37 C36 C35 112.3(3)
C37 C36 H36A 109.1
C35 C36 H36A 109.1
C37 C36 H36B 109.1
C35 C36 H36B 109.1
H36A C36 H36B 107.9
O11 C23 C24 118.0(3)
O11 C23 C22 121.5(3)
C24 C23 C22 120.5(3)
C31 C30 C29 112.3(3)
C31 C30 H30A 109.1
C29 C30 H30A 109.1
C31 C30 H30B 109.1
C29 C30 H30B 109.1
H30A C30 H30B 107.9
C23 C24 O12 120.0(3)
C23 C24 C25 121.7(3)
O12 C24 C25 118.3(3)
C38 C39 C40 112.2(3)
C38 C39 H39A 109.2
C40 C39 H39A 109.2
C38 C39 H39B 109.2
C40 C39 H39B 109.2
H39A C39 H39B 107.9
C30 C31 H31A 109.5
C30 C31 H31B 109.5
H31A C31 H31B 109.5
C30 C31 H31C 109.5
H31A C31 H31C 109.5
H31B C31 H31C 109.5
C33 C34 H34A 109.5
C33 C34 H34B 109.5
H34A C34 H34B 109.5
C33 C34 H34C 109.5
H34A C34 H34C 109.5
H34B C34 H34C 109.5
C39 C40 H40A 109.5
C39 C40 H40B 109.5
H40A C40 H40B 109.5
C39 C40 H40C 109.5
H40A C40 H40C 109.5
H40B C40 H40C 109.5
N1 C50 C49 115.9(3)
N1 C50 C41 124.5(3)
C49 C50 C41 119.5(2)
C50 N1 N2 119.8(3)
C48 C49 C44 119.2(3)
C48 C49 C50 121.9(3)
C44 C49 C50 118.8(3)
N1 N2 C51 119.4(3)
N1 N2 H17 120.3
C51 N2 H17 120.3
C45 C44 C49 119.2(3)
C45 C44 C43 121.4(3)
C49 C44 C43 119.4(3)
O13 C41 C42 121.5(3)
O13 C41 C50 120.4(3)
C42 C41 C50 118.1(3)
C46 C45 C44 120.9(3)
C46 C45 H45 119.6
C44 C45 H45 119.6
C43 C42 C41 121.0(3)
C43 C42 H42 119.5
C41 C42 H42 119.5
C46 C47 C48 120.5(3)
C46 C47 H47 119.8
C48 C47 H47 119.8
C47 C48 C49 120.3(3)
C47 C48 H48 119.8
C49 C48 H48 119.8
C42 C43 C44 123.1(3)
C42 C43 H43 118.5
C44 C43 H43 118.5
C45 C46 C47 120.0(3)
C45 C46 H46 120.0
C47 C46 H46 120.0
C51 C52 C53 117.9(4)
C51 C52 H52 121.1
C53 C52 H52 121.1
N3 C51 C52 122.2(3)
N3 C51 N2 114.9(4)
C52 C51 N2 123.0(3)
C51 N3 C55 117.9(4)
C54 C53 C52 120.9(5)
C54 C53 H53 119.6
C52 C53 H53 119.6
C55 C54 C53 117.5(4)
C55 C54 H54 121.2
C53 C54 H54 121.2
C54 C55 N3 123.6(4)
C54 C55 H55 118.2
N3 C55 H55 118.2
C66 N6 C70 116.0(2)
N5 N4 C65 117.7(3)
C68 C67 C66 117.2(3)
C68 C67 H67 121.4
C66 C67 H67 121.4
N6 C66 C67 124.9(3)
N6 C66 N5 112.8(3)
C67 C66 N5 122.3(3)
N6 C70 C69 124.2(3)
N6 C70 H70 117.9
C69 C70 H70 117.9
N4 N5 C66 119.5(3)
N4 N5 H5A 120.2
C66 N5 H5A 120.2
C70 C69 C68 118.5(3)
C70 C69 H69 120.8
C68 C69 H69 120.8
C67 C68 C69 119.3(3)
C67 C68 H68 120.4
C69 C68 H68 120.4
N4 C65 C64 116.2(4)
N4 C65 C56 122.9(4)
C64 C65 C56 120.9(4)
C60 C59 C64 120.0(6)
C60 C59 C58 123.7(6)
C64 C59 C58 116.3(5)
O14 C56 C57 122.3(5)
O14 C56 C65 122.5(4)
C57 C56 C65 115.2(5)
C63 C64 C65 123.1(4)
C63 C64 C59 116.4(5)
C65 C64 C59 120.5(5)
C62 C63 C64 124.4(5)
C62 C63 H63 117.8
C64 C63 H63 117.8
C60 C61 C62 118.6(6)
C60 C61 H61 120.7
C62 C61 H61 120.7
C58 C57 C56 122.3(6)
C58 C57 H57 118.8
C56 C57 H57 118.8
C63 C62 C61 117.3(6)
C63 C62 H62 121.4
C61 C62 H62 121.4
C59 C60 C61 123.3(6)
C59 C60 H60 118.4
C61 C60 H60 118.4
C57 C58 C59 124.6(5)
C57 C58 H58 117.7
C59 C58 H58 117.7
C36 C37 H37A 109.5
C36 C37 H37B 109.5
H37A C37 H37B 109.5
C36 C37 H37C 109.5
H37A C37 H37C 109.5
H37B C37 H37C 109.5
O3M C3M H3M1 109.5
O3M C3M H3M2 109.5
H3M1 C3M H3M2 109.5
O3M C3M H3M3 109.5
H3M1 C3M H3M3 109.5
H3M2 C3M H3M3 109.5
C3M O3M H3M 109.5

loop_
_geom_bond_atom_site_label_1
_geom_bond_atom_site_label_2
_geom_bond_distance
O6 C10 1.373(3)
O6 H6 0.8400
O4 C8 1.381(3)
O4 H4 0.8400
O3 C3 1.375(3)
O3 H3 0.8400
O1W H1W 0.88(4)
O1W H2W 0.87(4)
O5 C9 1.366(3)
O5 H5 0.8400
C7 C29 1.526(4)
C7 C13 1.529(3)
C7 C4 1.536(3)
C7 H7 1.0000
O7 C15 1.387(3)
O7 H7A 0.8400
C9 C10 1.390(3)
C9 C8 1.395(3)
O2 C2 1.371(3)
O2 H2 0.8400
O10 C22 1.378(4)
O10 H10 0.8400
O1 C1 1.383(3)
O1 H1 0.8400
C12 C11 1.389(3)
C12 C13 1.400(3)
C12 H12 0.9500
C10 C11 1.392(3)
O9 C17 1.379(3)
O9 H9 0.8413
C2 C1 1.388(4)
C2 C3 1.392(4)
C8 C13 1.393(4)
C11 C14 1.527(3)
C4 C5 1.391(4)
C4 C3 1.399(3)
C14 C20 1.528(4)
C14 C32 1.533(4)
C14 H14 1.0000
C19 C18 1.388(3)
C19 C20 1.391(4)
C19 H19 0.9500
C21 C18 1.519(4)
C21 C27 1.519(4)
C21 C35 1.536(4)
C21 H21 1.0000
C1 C6 1.397(4)
C28 C25 1.524(4)
C28 C6 1.528(4)
C28 C38 1.538(4)
C28 H28 1.0000
C16 O8 1.376(3)
C16 C15 1.387(4)
C16 C17 1.391(4)
C5 C6 1.392(3)
C5 H13 0.9500
C26 C25 1.390(4)
C26 C27 1.401(4)
C26 H26 0.9500
O8 H8 0.8400
C29 C30 1.521(4)
C29 H29A 0.9900
C29 H29B 0.9900
C18 C17 1.399(4)
C20 C15 1.388(4)
C32 C33 1.527(4)
C32 H32A 0.9900
C32 H32B 0.9900
C27 C22 1.392(4)
C35 C36 1.524(4)
C35 H35A 0.9900
C35 H35B 0.9900
O12 C24 1.384(4)
O12 H12A 0.8400
C22 C23 1.385(4)
O11 C23 1.383(4)
O11 H11 0.8400
C25 C24 1.396(4)
C33 C34 1.512(5)
C33 H33A 0.9900
C33 H33B 0.9900
C38 C39 1.518(4)
C38 H38A 0.9900
C38 H38B 0.9900
C36 C37 1.508(4)
C36 H36A 0.9900
C36 H36B 0.9900
C23 C24 1.384(5)
C30 C31 1.514(4)
C30 H30A 0.9900
C30 H30B 0.9900
C39 C40 1.520(5)
C39 H39A 0.9900
C39 H39B 0.9900
C31 H31A 0.9800
C31 H31B 0.9800
C31 H31C 0.9800
C34 H34A 0.9800
C34 H34B 0.9800
C34 H34C 0.9800
C40 H40A 0.9800
C40 H40B 0.9800
C40 H40C 0.9800
O13 C41 1.264(3)
C50 N1 1.314(4)
C50 C49 1.466(4)
C50 C41 1.471(4)
N1 N2 1.317(3)
C49 C48 1.397(4)
C49 C44 1.407(4)
N2 C51 1.392(4)
N2 H17 0.8800
C44 C45 1.400(4)
C44 C43 1.442(4)
C41 C42 1.435(4)
C45 C46 1.374(5)
C45 H45 0.9500
C42 C43 1.343(4)
C42 H42 0.9500
C47 C46 1.384(4)
C47 C48 1.385(4)
C47 H47 0.9500
C48 H48 0.9500
C43 H43 0.9500
C46 H46 0.9500
C52 C51 1.366(5)
C52 C53 1.374(5)
C52 H52 0.9500
C51 N3 1.323(5)
N3 C55 1.345(6)
C53 C54 1.355(6)
C53 H53 0.9500
C54 C55 1.344(7)
C54 H54 0.9500
C55 H55 0.9500
N6 C66 1.327(4)
N6 C70 1.343(4)
N4 N5 1.303(4)
N4 C65 1.331(4)
C67 C68 1.380(4)
C67 C66 1.390(4)
C67 H67 0.9500
C66 N5 1.405(4)
C70 C69 1.367(4)
C70 H70 0.9500
N5 H5A 0.8800
C69 C68 1.385(4)
C69 H69 0.9500
C68 H68 0.9500
C65 C64 1.415(6)
C65 C56 1.484(6)
C59 C60 1.360(9)
C59 C64 1.430(6)
C59 C58 1.447(8)
O14 C56 1.231(5)
C56 C57 1.446(6)
C64 C63 1.392(6)
C63 C62 1.388(6)
C63 H63 0.9500
C61 C60 1.380(9)
C61 C62 1.433(8)
C61 H61 0.9500
C57 C58 1.309(8)
C57 H57 0.9500
C62 H62 0.9500
C60 H60 0.9500
C58 H58 0.9500
O1M C1M2 1.404(8)
O1M H1M 0.8400
C37 H37A 0.9800
C37 H37B 0.9800
C37 H37C 0.9800
C1M2 H1M1 0.9800
C1M2 H1M2 0.9800
C1M2 H1M3 0.9800
C2M O2M 1.525(19)
C2M H2M1 0.9800
C2M H2M2 0.9800
C2M H2M3 0.9800
C3M O3M 1.557(19)
C3M H3M1 0.9800
C3M H3M2 0.9800
C3M H3M3 0.9800
O2M H2M 0.8400
O3M H3M 0.8400

loop_
_geom_torsion_atom_site_label_1
_geom_torsion_atom_site_label_2
_geom_torsion_atom_site_label_3
_geom_torsion_atom_site_label_4
_geom_torsion
O5 C9 C10 O6 -3.6(3)
C8 C9 C10 O6 -179.6(2)
O5 C9 C10 C11 174.9(2)
C8 C9 C10 C11 -1.1(4)
O5 C9 C8 O4 6.6(4)
C10 C9 C8 O4 -177.7(2)
O5 C9 C8 C13 -173.2(2)
C10 C9 C8 C13 2.5(4)
O4 C8 C13 C12 178.2(2)
C9 C8 C13 C12 -2.0(4)
O4 C8 C13 C7 -6.2(4)
C9 C8 C13 C7 173.6(2)
C11 C12 C13 C8 0.0(4)
C11 C12 C13 C7 -175.6(2)
C29 C7 C13 C8 163.6(2)
C4 C7 C13 C8 -71.3(3)
C29 C7 C13 C12 -20.9(3)
C4 C7 C13 C12 104.2(3)
C13 C12 C11 C10 1.3(4)
C13 C12 C11 C14 178.6(2)
O6 C10 C11 C12 177.7(2)
C9 C10 C11 C12 -0.8(4)
O6 C10 C11 C14 0.3(3)
C9 C10 C11 C14 -178.2(2)
C29 C7 C4 C5 51.4(3)
C13 C7 C4 C5 -74.7(3)
C29 C7 C4 C3 -131.2(2)
C13 C7 C4 C3 102.6(3)
C12 C11 C14 C20 -107.0(3)
C10 C11 C14 C20 70.3(3)
C12 C11 C14 C32 18.8(3)
C10 C11 C14 C32 -163.9(2)
O2 C2 C3 O3 2.8(3)
C1 C2 C3 O3 -178.4(2)
O2 C2 C3 C4 178.3(2)
C1 C2 C3 C4 -2.9(4)
C5 C4 C3 O3 178.9(2)
C7 C4 C3 O3 1.5(3)
C5 C4 C3 C2 3.4(4)
C7 C4 C3 C2 -174.0(2)
O2 C2 C1 O1 -2.8(4)
C3 C2 C1 O1 178.5(2)
O2 C2 C1 C6 177.7(2)
C3 C2 C1 C6 -1.0(4)
C3 C4 C5 C6 -0.1(4)
C7 C4 C5 C6 177.4(2)
C13 C7 C29 C30 -172.3(2)
C4 C7 C29 C30 63.8(3)
C20 C19 C18 C17 1.8(4)
C20 C19 C18 C21 -178.6(2)
C27 C21 C18 C19 -74.6(3)
C35 C21 C18 C19 53.2(3)
C27 C21 C18 C17 105.0(3)
C35 C21 C18 C17 -127.2(3)
C18 C19 C20 C15 -2.3(4)
C18 C19 C20 C14 177.6(2)
C11 C14 C20 C15 -105.9(3)
C32 C14 C20 C15 126.9(3)
C11 C14 C20 C19 74.2(3)
C32 C14 C20 C19 -53.0(3)
C4 C5 C6 C1 -3.6(4)
C4 C5 C6 C28 175.3(2)
O1 C1 C6 C5 -175.3(2)
C2 C1 C6 C5 4.2(4)
O1 C1 C6 C28 5.8(4)
C2 C1 C6 C28 -174.8(2)
C25 C28 C6 C5 79.7(3)
C38 C28 C6 C5 -50.1(3)
C25 C28 C6 C1 -101.4(3)
C38 C28 C6 C1 128.8(3)
C11 C14 C32 C33 173.1(2)
C20 C14 C32 C33 -62.0(3)
O8 C16 C17 O9 1.6(4)
C15 C16 C17 O9 -177.8(2)
O8 C16 C17 C18 179.6(2)
C15 C16 C17 C18 0.2(4)
C19 C18 C17 O9 177.4(2)
C21 C18 C17 O9 -2.2(4)
C19 C18 C17 C16 -0.6(4)
C21 C18 C17 C16 179.7(2)
O8 C16 C15 O7 -0.8(4)
C17 C16 C15 O7 178.7(2)
O8 C16 C15 C20 179.8(2)
C17 C16 C15 C20 -0.8(4)
C19 C20 C15 O7 -177.6(2)
C14 C20 C15 O7 2.5(4)
C19 C20 C15 C16 1.8(4)
C14 C20 C15 C16 -178.1(2)
C25 C26 C27 C22 -1.7(4)
C25 C26 C27 C21 179.1(2)
C18 C21 C27 C22 -77.5(3)
C35 C21 C27 C22 155.8(2)
C18 C21 C27 C26 101.7(3)
C35 C21 C27 C26 -24.9(3)
C18 C21 C35 C36 62.0(3)
C27 C21 C35 C36 -171.8(2)
C26 C27 C22 O10 -176.9(2)
C21 C27 C22 O10 2.4(4)
C26 C27 C22 C23 2.8(4)
C21 C27 C22 C23 -177.9(3)
C27 C26 C25 C24 -1.2(4)
C27 C26 C25 C28 175.6(2)
C6 C28 C25 C26 -97.0(3)
C38 C28 C25 C26 30.1(4)
C6 C28 C25 C24 79.7(3)
C38 C28 C25 C24 -153.2(3)
C14 C32 C33 C34 177.8(3)
C25 C28 C38 C39 62.2(3)
C6 C28 C38 C39 -170.1(2)
C21 C35 C36 C37 -178.7(3)
O10 C22 C23 O11 -1.1(4)
C27 C22 C23 O11 179.1(3)
O10 C22 C23 C24 178.6(3)
C27 C22 C23 C24 -1.2(5)
C7 C29 C30 C31 -169.3(3)
O11 C23 C24 O12 -0.5(5)
C22 C23 C24 O12 179.8(3)
O11 C23 C24 C25 177.8(3)
C22 C23 C24 C25 -1.9(5)
C26 C25 C24 C23 3.0(4)
C28 C25 C24 C23 -173.9(3)
C26 C25 C24 O12 -178.7(3)
C28 C25 C24 O12 4.4(4)
C28 C38 C39 C40 177.4(3)
C49 C50 N1 N2 179.4(2)
C41 C50 N1 N2 -1.3(4)
N1 C50 C49 C48 0.4(4)
C41 C50 C49 C48 -179.0(3)
N1 C50 C49 C44 -179.2(2)
C41 C50 C49 C44 1.4(4)
C50 N1 N2 C51 177.3(3)
C48 C49 C44 C45 -0.5(4)
C50 C49 C44 C45 179.1(2)
C48 C49 C44 C43 179.8(3)
C50 C49 C44 C43 -0.6(4)
N1 C50 C41 O13 -0.5(4)
C49 C50 C41 O13 178.8(2)
N1 C50 C41 C42 179.0(3)
C49 C50 C41 C42 -1.6(4)
C49 C44 C45 C46 0.3(4)
C43 C44 C45 C46 180.0(3)
O13 C41 C42 C43 -179.3(3)
C50 C41 C42 C43 1.1(4)
C46 C47 C48 C49 -0.3(5)
C44 C49 C48 C47 0.6(4)
C50 C49 C48 C47 -179.1(3)
C41 C42 C43 C44 -0.4(4)
C45 C44 C43 C42 -179.6(3)
C49 C44 C43 C42 0.1(4)
C44 C45 C46 C47 0.0(5)
C48 C47 C46 C45 0.0(5)
C53 C52 C51 N3 1.7(6)
C53 C52 C51 N2 -178.6(3)
N1 N2 C51 N3 -179.7(3)
N1 N2 C51 C52 0.7(5)
C52 C51 N3 C55 -0.1(7)
N2 C51 N3 C55 -179.7(4)
C51 C52 C53 C54 -2.6(6)
C52 C53 C54 C55 1.8(8)
C53 C54 C55 N3 -0.1(9)
C51 N3 C55 C54 -0.8(9)
C70 N6 C66 C67 0.8(4)
C70 N6 C66 N5 -178.6(2)
C68 C67 C66 N6 -0.3(4)
C68 C67 C66 N5 179.1(3)
C66 N6 C70 C69 -1.2(4)
C65 N4 N5 C66 -173.5(3)
N6 C66 N5 N4 169.8(2)
C67 C66 N5 N4 -9.6(4)
N6 C70 C69 C68 1.0(4)
C66 C67 C68 C69 0.1(4)
C70 C69 C68 C67 -0.4(4)
N5 N4 C65 C64 179.6(3)
N5 N4 C65 C56 0.8(4)
N4 C65 C56 O14 -3.5(6)
C64 C65 C56 O14 177.8(4)
N4 C65 C56 C57 174.5(3)
C64 C65 C56 C57 -4.3(5)
N4 C65 C64 C63 2.5(5)
C56 C65 C64 C63 -178.7(3)
N4 C65 C64 C59 -176.6(3)
C56 C65 C64 C59 2.3(5)
C60 C59 C64 C63 0.4(5)
C58 C59 C64 C63 -179.3(3)
C60 C59 C64 C65 179.5(4)
C58 C59 C64 C65 -0.2(5)
C65 C64 C63 C62 -179.1(3)
C59 C64 C63 C62 -0.1(5)
O14 C56 C57 C58 -177.6(4)
C65 C56 C57 C58 4.4(6)
C64 C63 C62 C61 -0.1(6)
C60 C61 C62 C63 0.0(7)
C64 C59 C60 C61 -0.6(7)
C58 C59 C60 C61 179.0(5)
C62 C61 C60 C59 0.4(8)
C56 C57 C58 C59 -2.6(7)
C60 C59 C58 C57 -179.4(5)
C64 C59 C58 C57 0.3(6)
